data_9003884
loop_
_publ_author_name
'Lee, Y.'
'Hriljac, J. A.'
'Parise, J. B.'
'Vogt, T.'

_publ_section_title
;
 Pressure-induced hydration in zeolite tetranatrolite
 Note: P = 0.8 GPa
;
_journal_name_full 'American Mineralogist'
_journal_page_first 247
_journal_page_last 251
_journal_paper_doi 10.2138/am.2006.1847
_journal_volume 91
_journal_year 2006
_chemical_compound_source 'Mt. Saint-Hilaire, Quebec, Canada'
_chemical_formula_sum 'Al2.315 Ca0.474 H2.02 Na1.462 O13 Si2.685'
_chemical_name_mineral Paranatrolite
_space_group_IT_number 9
_symmetry_space_group_name_Hall 'C -2yc'
_symmetry_space_group_name_H-M 'C 1 c 1'
_cell_angle_alpha 90
_cell_angle_beta 108.49
_cell_angle_gamma 90
_cell_formula_units_Z 4
_cell_length_a 6.567
_cell_length_b 18.963
_cell_length_c 9.975
_cell_volume 1178.064
_database_code_amcsd 0004008
_diffrn_ambient_pressure 8e+05
_exptl_crystal_density_diffrn 2.258
_cod_original_formula_sum 'Na1.462 Ca.474 (Si2.685 Al2.315) O13 H2.02'
_cod_database_code 9003884

loop_
_space_group_symop_operation_xyz
x,y,z
1/2+x,1/2+y,z
x,-y,1/2+z
1/2+x,1/2-y,1/2+z

loop_
_atom_site_label
_atom_site_fract_x
_atom_site_fract_y
_atom_site_fract_z
_atom_site_occupancy
_atom_site_U_iso_or_equiv
_atom_site_type_symbol
_atom_site_attached_hydrogens
Na1 0.15600 0.13500 0.02100 0.73100 0.03900 Na 0
Ca1 0.15600 0.13500 0.02100 0.23700 0.03900 Ca 0
Na2 0.57000 0.08300 -0.07000 0.73100 0.03900 Na 0
Ca2 0.57000 0.08300 -0.07000 0.23700 0.03900 Ca 0
Si1 0.50000 0.37560 0.00000 0.53700 0.01600 Si 0
Al1 0.50000 0.37560 0.00000 0.46300 0.01600 Al 0
Si2 0.20000 0.33730 0.18650 0.53700 0.01600 Si 0
Al2 0.20000 0.33730 0.18650 0.46300 0.01600 Al 0
Si3 0.54720 0.08340 0.31760 0.53700 0.01600 Si 0
Al3 0.54720 0.08340 0.31760 0.46300 0.01600 Al 0
Si4 0.93710 0.46610 0.09490 0.53700 0.01600 Si 0
Al4 0.93710 0.46610 0.09490 0.46300 0.01600 Al 0
Si5 0.35060 0.22000 0.40690 0.53700 0.01600 Si 0
Al5 0.35060 0.22000 0.40690 0.46300 0.01600 Al 0
O1 0.50200 0.03200 0.44300 1.00000 0.03900 O 0
O2 0.45600 0.04800 0.15800 1.00000 0.03900 O 0
O3 0.41800 0.16100 0.30600 1.00000 0.03900 O 0
O4 0.12900 0.19300 0.45100 1.00000 0.03900 O 0
O5 0.30400 0.30000 0.34500 1.00000 0.03900 O 0
O6 0.04100 0.28100 0.07000 1.00000 0.03900 O 0
O7 0.41600 0.35700 0.13500 1.00000 0.03900 O 0
O8 0.08500 0.41100 0.21500 1.00000 0.03900 O 0
O9 0.80700 0.10100 0.35300 1.00000 0.03900 O 0
O10 0.67400 0.44400 0.04500 1.00000 0.03900 O 0
Wat1 0.07800 0.04500 -0.16500 1.00000 0.03900 O 2
Wat2 0.92400 0.06700 0.12800 1.00000 0.03900 O 2
Wat3 0.35700 0.18300 -0.08700 0.50000 0.03900 O 2
Wat4 0.62100 0.19400 0.12300 0.50000 0.03900 O 2

loop_
_cod_changelog_entry_id
_cod_changelog_entry_author
_cod_changelog_entry_date
_cod_changelog_entry_text
1
;cod-tools version 3.8.0
Id: cif_guess_AMCSD_atom_types 9581 2023-05-17 12:35:41Z saulius
;
2023-05-18T11:37:45+03:00
;Derived atom types and hydrogen counts
from atom names that follow the AMCSD naming convention
(Wat == water, O-H == hydroxyl).
;

loop_
_cod_related_entry_id
_cod_related_entry_database
_cod_related_entry_code
1 AMCSD 0004008
